data_2243668
loop_
_publ_author_name
'Rutledge, Kelli M.'
'Griesbach, Caleb'
'Mercado, Brandon Q.'
'Peczuh, Mark W.'

_publ_section_title
;
 Structures of three disubstituted [13]-macrodilactones reveal effects of
 substitution on macrocycle conformation
;
_journal_coeditor_code MW2168
_journal_issue 10
_journal_name_full 'Acta Crystallographica Section E'
_journal_page_first 1617
_journal_page_last 1623
_journal_paper_doi 10.1107/S2056989020012037
_journal_volume 76
_journal_year 2020
_chemical_absolute_configuration unk
_chemical_formula_iupac 'C18 H22 O4'
_chemical_formula_moiety 'C18 H22 O4'
_chemical_formula_sum 'C18 H22 O4'
_chemical_formula_weight 302.35
_chemical_name_common III
_chemical_name_systematic
;
<i>trans</i>-11-Methyl-4-phenyl-1,10-dioxacyclotridec-5-ene-2,9-dione
;
_space_group_crystal_system orthorhombic
_space_group_IT_number 33
_space_group_name_Hall 'P 2c -2n'
_space_group_name_H-M_alt 'P n a 21'
_atom_sites_solution_hydrogens geom
_atom_sites_solution_primary dual
_atom_sites_solution_secondary difmap
_audit_creation_method SHELXL-2014/7
_cell_angle_alpha 90
_cell_angle_beta 90
_cell_angle_gamma 90
_cell_formula_units_Z 4
_cell_length_a 11.2952(8)
_cell_length_b 20.9595(15)
_cell_length_c 6.6840(5)
_cell_measurement_reflns_used 576
_cell_measurement_temperature 93(2)
_cell_measurement_theta_max 27.5
_cell_measurement_theta_min 2.6
_cell_volume 1582.4(2)
_computing_cell_refinement
;
<i>CrystalClear-SM Expert</i> (Rigaku, 2011)
;
_computing_data_collection
;
<i>CrystalClear-SM Expert</i> (Rigaku, 2011)
;
_computing_data_reduction
;
<i>CrystalClear-SM Expert</i> (Rigaku, 2011)
;
_computing_molecular_graphics
;
<i>OLEX2</i> (Dolomanov <i>et al.</i>,  2009)
;
_computing_publication_material
;
<i>CIFTAB2014/2</i> (Sheldrick, 2014)
;
_computing_structure_refinement
;
<i>SHELXL2014/7</i> (Sheldrick, 2015b)
;
_computing_structure_solution
;
<i>SHELXT2014/5</i> (Sheldrick, 2015a)
;
_diffrn_ambient_temperature 93(2)
_diffrn_detector_area_resol_mean 6.8
_diffrn_measured_fraction_theta_full 0.998
_diffrn_measured_fraction_theta_max 0.992
_diffrn_measurement_device_type 'Rigaku Mercury275R CCD'
_diffrn_measurement_method \w
_diffrn_radiation_type MoK\a
_diffrn_radiation_wavelength 0.71073
_diffrn_reflns_av_R_equivalents 0.0447
_diffrn_reflns_av_unetI/netI 0.0266
_diffrn_reflns_limit_h_max 14
_diffrn_reflns_limit_h_min -14
_diffrn_reflns_limit_k_max 27
_diffrn_reflns_limit_k_min -27
_diffrn_reflns_limit_l_max 8
_diffrn_reflns_limit_l_min -8
_diffrn_reflns_number 26669
_diffrn_reflns_theta_full 25.242
_diffrn_reflns_theta_max 27.671
_diffrn_reflns_theta_min 2.651
_diffrn_source 'Sealed Tube'
_exptl_absorpt_coefficient_mu 0.089
_exptl_absorpt_correction_T_max 1.000
_exptl_absorpt_correction_T_min 0.815
_exptl_absorpt_correction_type multi-scan
_exptl_absorpt_process_details
;
(<i>REQAB</i>; Jacobson, 1998)
;
_exptl_crystal_colour Colorless
_exptl_crystal_density_diffrn 1.269
_exptl_crystal_description Prism
_exptl_crystal_F_000 648
_exptl_crystal_size_max 0.320
_exptl_crystal_size_mid 0.200
_exptl_crystal_size_min 0.200
_refine_diff_density_max 0.260
_refine_diff_density_min -0.202
_refine_ls_abs_structure_details
;
Flack x determined using 1473 quotients
[(<i>I</i>^+^)-(<i>I</i>^-^)]/[(<i>I</i>^+^)+(<i>I</i>^-^)]
(Parsons <i>et al.</i>,  2013)
;
_refine_ls_abs_structure_Flack 0.4(5)
_refine_ls_extinction_coef 0.012(3)
_refine_ls_extinction_expression Fc^*^=kFc[1+0.001xFc^2^\l^3^/sin(2\q)]^-1/4^
_refine_ls_extinction_method
;
SHELXL2014/7 (Sheldrick 2015b)
;
_refine_ls_goodness_of_fit_ref 1.149
_refine_ls_hydrogen_treatment constr
_refine_ls_matrix_type full
_refine_ls_number_parameters 201
_refine_ls_number_reflns 3664
_refine_ls_number_restraints 1
_refine_ls_restrained_S_all 1.149
_refine_ls_R_factor_all 0.0545
_refine_ls_R_factor_gt 0.0499
_refine_ls_shift/su_max 0.000
_refine_ls_shift/su_mean 0.000
_refine_ls_structure_factor_coef Fsqd
_refine_ls_weighting_details 'w=1/[\s^2^(Fo^2^)+(0.0578P)^2^+0.8966P] where P=(Fo^2^+2Fc^2^)/3'
_refine_ls_weighting_scheme calc
_refine_ls_wR_factor_gt 0.1228
_refine_ls_wR_factor_ref 0.1276
_reflns_number_gt 3410
_reflns_number_total 3664
_reflns_threshold_expression 'I > 2\s(I)'
_cod_data_source_file mw2168sup1.cif
_cod_data_source_block III
_cod_database_code 2243668
_shelx_space_group_comment
;
The symmetry employed for this shelxl refinement is uniquely defined
by the following loop, which should always be used as a source of
symmetry information in preference to the above space-group names.
They are only intended as comments.
;
_shelx_estimated_absorpt_t_min 0.972
_shelx_estimated_absorpt_t_max 0.982

loop_
_space_group_symop_operation_xyz
'x, y, z'
'-x, -y, z+1/2'
'x+1/2, -y+1/2, z'
'-x+1/2, y+1/2, z+1/2'

loop_
_atom_site_type_symbol
_atom_site_label
_atom_site_fract_x
_atom_site_fract_y
_atom_site_fract_z
_atom_site_U_iso_or_equiv
_atom_site_adp_type
_atom_site_calc_flag
_atom_site_occupancy
_atom_site_disorder_assembly
_atom_site_disorder_group
O O1 0.15097(18) 0.56820(10) 0.5040(3) 0.0233(4) Uani d 1 . .
O O10 0.08596(17) 0.70330(9) 0.6331(3) 0.0221(4) Uani d 1 . .
O O14 0.13825(19) 0.55047(11) 0.1764(4) 0.0299(5) Uani d 1 . .
O O15 0.2504(2) 0.73924(11) 0.7780(4) 0.0338(5) Uani d 1 . .
C C2 0.1964(2) 0.55372(12) 0.3251(5) 0.0227(6) Uani d 1 . .
C C3 0.3271(2) 0.54399(13) 0.3346(5) 0.0238(6) Uani d 1 . .
H H3A 0.3477 0.5027 0.2718 0.029 Uiso calc 1 . .
H H3B 0.3528 0.5427 0.4761 0.029 Uiso calc 1 . .
C C4 0.3912(2) 0.59802(13) 0.2261(4) 0.0221(6) Uani d 1 . .
H H4 0.3547 0.6031 0.0907 0.026 Uiso calc 1 . .
C C5 0.3778(2) 0.65980(13) 0.3371(5) 0.0217(5) Uani d 1 . .
H H5 0.4104 0.6627 0.4679 0.026 Uiso calc 1 . .
C C6 0.3236(2) 0.71018(13) 0.2639(5) 0.0228(5) Uani d 1 . .
H H6 0.2880 0.7067 0.1356 0.027 Uiso calc 1 . .
C C7 0.3150(3) 0.77242(14) 0.3707(5) 0.0249(6) Uani d 1 . .
H H7A 0.3313 0.8074 0.2751 0.030 Uiso calc 1 . .
H H7B 0.3761 0.7740 0.4767 0.030 Uiso calc 1 . .
C C8 0.1937(3) 0.78283(13) 0.4646(5) 0.0236(6) Uani d 1 . .
H H8A 0.1850 0.8280 0.5058 0.028 Uiso calc 1 . .
H H8B 0.1309 0.7730 0.3660 0.028 Uiso calc 1 . .
C C9 0.1814(3) 0.74016(13) 0.6434(5) 0.0231(6) Uani d 1 . .
C C11 0.0719(2) 0.65729(13) 0.7937(4) 0.0227(6) Uani d 1 . .
H H11 0.1511 0.6395 0.8309 0.027 Uiso calc 1 . .
C C12 -0.0051(3) 0.60478(14) 0.7118(5) 0.0249(6) Uani d 1 . .
H H12A -0.0009 0.5679 0.8039 0.030 Uiso calc 1 . .
H H12B -0.0882 0.6199 0.7106 0.030 Uiso calc 1 . .
C C13 0.0263(2) 0.58247(14) 0.5055(5) 0.0252(6) Uani d 1 . .
H H13A -0.0200 0.5439 0.4709 0.030 Uiso calc 1 . .
H H13B 0.0082 0.6161 0.4063 0.030 Uiso calc 1 . .
C C15 0.5218(2) 0.58492(13) 0.1992(4) 0.0215(5) Uani d 1 . .
C C16 0.5869(2) 0.54591(13) 0.3230(5) 0.0238(6) Uani d 1 . .
H H16 0.5477 0.5230 0.4262 0.029 Uiso calc 1 . .
C C17 0.7081(3) 0.53929(14) 0.3008(5) 0.0261(6) Uani d 1 . .
H H17 0.7515 0.5124 0.3885 0.031 Uiso calc 1 . .
C C18 0.7656(2) 0.57231(13) 0.1494(5) 0.0258(6) Uani d 1 . .
H H18 0.8487 0.5678 0.1318 0.031 Uiso calc 1 . .
C C19 0.7017(3) 0.61141(14) 0.0255(5) 0.0260(6) Uani d 1 . .
H H19 0.7411 0.6342 -0.0778 0.031 Uiso calc 1 . .
C C20 0.5811(3) 0.61804(14) 0.0487(5) 0.0250(6) Uani d 1 . .
H H20 0.5382 0.6454 -0.0384 0.030 Uiso calc 1 . .
C C21 0.0176(3) 0.68939(15) 0.9724(5) 0.0283(6) Uani d 1 . .
H H21A 0.0712 0.7226 1.0218 0.043 Uiso calc 1 . .
H H21B 0.0041 0.6578 1.0781 0.043 Uiso calc 1 . .
H H21C -0.0581 0.7087 0.9340 0.043 Uiso calc 1 . .

loop_
_atom_site_aniso_label
_atom_site_aniso_U_11
_atom_site_aniso_U_22
_atom_site_aniso_U_33
_atom_site_aniso_U_12
_atom_site_aniso_U_13
_atom_site_aniso_U_23
O1 0.0202(9) 0.0267(10) 0.0231(10) 0.0027(8) 0.0020(8) 0.0009(8)
O10 0.0216(9) 0.0228(9) 0.0219(10) -0.0017(7) 0.0008(8) 0.0030(8)
O14 0.0291(11) 0.0330(11) 0.0276(11) 0.0007(9) -0.0002(10) -0.0049(9)
O15 0.0318(11) 0.0428(12) 0.0268(11) -0.0113(10) -0.0055(9) 0.0017(10)
C2 0.0238(13) 0.0185(12) 0.0258(14) -0.0023(10) 0.0036(12) -0.0009(11)
C3 0.0218(13) 0.0204(12) 0.0291(14) 0.0008(10) 0.0050(12) 0.0017(11)
C4 0.0212(12) 0.0207(12) 0.0244(14) -0.0001(10) 0.0024(11) 0.0007(10)
C5 0.0213(12) 0.0223(12) 0.0215(12) -0.0002(10) 0.0023(11) 0.0001(10)
C6 0.0230(12) 0.0234(12) 0.0221(13) -0.0003(10) 0.0019(11) -0.0012(11)
C7 0.0247(13) 0.0198(12) 0.0302(16) 0.0003(11) 0.0055(12) 0.0009(11)
C8 0.0229(13) 0.0206(12) 0.0273(14) 0.0020(10) 0.0011(11) 0.0026(11)
C9 0.0235(13) 0.0207(13) 0.0249(13) -0.0006(10) 0.0016(11) 0.0002(11)
C11 0.0219(12) 0.0245(13) 0.0218(14) 0.0006(10) 0.0012(11) 0.0056(11)
C12 0.0243(13) 0.0242(13) 0.0262(14) -0.0011(11) 0.0046(11) 0.0028(11)
C13 0.0212(13) 0.0274(13) 0.0272(15) -0.0002(10) 0.0034(12) -0.0020(12)
C15 0.0218(12) 0.0207(12) 0.0221(13) -0.0006(10) 0.0017(11) -0.0015(10)
C16 0.0234(13) 0.0250(13) 0.0230(13) -0.0007(10) 0.0005(12) 0.0018(11)
C17 0.0243(13) 0.0255(13) 0.0284(15) 0.0016(10) 0.0007(11) -0.0017(11)
C18 0.0204(12) 0.0249(13) 0.0321(15) -0.0013(10) 0.0014(12) -0.0060(12)
C19 0.0259(13) 0.0244(13) 0.0278(14) -0.0030(11) 0.0050(12) -0.0005(11)
C20 0.0260(13) 0.0226(12) 0.0264(14) 0.0003(11) 0.0042(11) 0.0009(11)
C21 0.0313(14) 0.0307(14) 0.0230(14) 0.0012(12) 0.0039(12) 0.0004(12)

loop_
_atom_type_symbol
_atom_type_description
_atom_type_scat_dispersion_real
_atom_type_scat_dispersion_imag
_atom_type_scat_source
C C 0.0033 0.0016 'International Tables Vol C Tables 4.2.6.8 and 6.1.1.4'
H H 0.0000 0.0000 'International Tables Vol C Tables 4.2.6.8 and 6.1.1.4'
O O 0.0106 0.0060 'International Tables Vol C Tables 4.2.6.8 and 6.1.1.4'

loop_
_geom_angle_atom_site_label_1
_geom_angle_atom_site_label_2
_geom_angle_atom_site_label_3
_geom_angle_site_symmetry_1
_geom_angle_site_symmetry_3
_geom_angle
_geom_angle_publ_flag
C2 O1 C13 . . 115.4(2) ?
C9 O10 C11 . . 115.9(2) ?
O14 C2 O1 . . 123.2(3) ?
O14 C2 C3 . . 124.9(3) ?
O1 C2 C3 . . 111.9(3) ?
C2 C3 C4 . . 110.4(2) ?
C2 C3 H3A . . 109.6 ?
C4 C3 H3A . . 109.6 ?
C2 C3 H3B . . 109.6 ?
C4 C3 H3B . . 109.6 ?
H3A C3 H3B . . 108.1 ?
C5 C4 C15 . . 108.3(2) ?
C5 C4 C3 . . 110.9(2) ?
C15 C4 C3 . . 112.6(2) ?
C5 C4 H4 . . 108.3 ?
C15 C4 H4 . . 108.3 ?
C3 C4 H4 . . 108.3 ?
C6 C5 C4 . . 123.8(3) ?
C6 C5 H5 . . 118.1 ?
C4 C5 H5 . . 118.1 ?
C5 C6 C7 . . 123.7(3) ?
C5 C6 H6 . . 118.1 ?
C7 C6 H6 . . 118.1 ?
C6 C7 C8 . . 112.5(2) ?
C6 C7 H7A . . 109.1 ?
C8 C7 H7A . . 109.1 ?
C6 C7 H7B . . 109.1 ?
C8 C7 H7B . . 109.1 ?
H7A C7 H7B . . 107.8 ?
C9 C8 C7 . . 109.1(2) ?
C9 C8 H8A . . 109.9 ?
C7 C8 H8A . . 109.9 ?
C9 C8 H8B . . 109.9 ?
C7 C8 H8B . . 109.9 ?
H8A C8 H8B . . 108.3 ?
O15 C9 O10 . . 124.1(3) ?
O15 C9 C8 . . 123.5(3) ?
O10 C9 C8 . . 112.4(3) ?
O10 C11 C21 . . 109.6(2) ?
O10 C11 C12 . . 106.2(2) ?
C21 C11 C12 . . 112.3(2) ?
O10 C11 H11 . . 109.5 ?
C21 C11 H11 . . 109.5 ?
C12 C11 H11 . . 109.5 ?
C13 C12 C11 . . 115.2(2) ?
C13 C12 H12A . . 108.5 ?
C11 C12 H12A . . 108.5 ?
C13 C12 H12B . . 108.5 ?
C11 C12 H12B . . 108.5 ?
H12A C12 H12B . . 107.5 ?
O1 C13 C12 . . 107.6(2) ?
O1 C13 H13A . . 110.2 ?
C12 C13 H13A . . 110.2 ?
O1 C13 H13B . . 110.2 ?
C12 C13 H13B . . 110.2 ?
H13A C13 H13B . . 108.5 ?
C16 C15 C20 . . 118.2(3) ?
C16 C15 C4 . . 123.9(3) ?
C20 C15 C4 . . 117.7(2) ?
C15 C16 C17 . . 121.6(3) ?
C15 C16 H16 . . 119.2 ?
C17 C16 H16 . . 119.2 ?
C16 C17 C18 . . 119.4(3) ?
C16 C17 H17 . . 120.3 ?
C18 C17 H17 . . 120.3 ?
C19 C18 C17 . . 119.5(3) ?
C19 C18 H18 . . 120.2 ?
C17 C18 H18 . . 120.2 ?
C18 C19 C20 . . 120.8(3) ?
C18 C19 H19 . . 119.6 ?
C20 C19 H19 . . 119.6 ?
C19 C20 C15 . . 120.4(3) ?
C19 C20 H20 . . 119.8 ?
C15 C20 H20 . . 119.8 ?
C11 C21 H21A . . 109.5 ?
C11 C21 H21B . . 109.5 ?
H21A C21 H21B . . 109.5 ?
C11 C21 H21C . . 109.5 ?
H21A C21 H21C . . 109.5 ?
H21B C21 H21C . . 109.5 ?

loop_
_geom_bond_atom_site_label_1
_geom_bond_atom_site_label_2
_geom_bond_site_symmetry_2
_geom_bond_distance
_geom_bond_publ_flag
O1 C2 . 1.336(4) ?
O1 C13 . 1.440(3) ?
O10 C9 . 1.328(3) ?
O10 C11 . 1.452(3) ?
O14 C2 . 1.194(4) ?
O15 C9 . 1.191(4) ?
C2 C3 . 1.491(4) ?
C3 C4 . 1.527(4) ?
C3 H3A . 0.9900 ?
C3 H3B . 0.9900 ?
C4 C5 . 1.500(4) ?
C4 C15 . 1.512(4) ?
C4 H4 . 1.0000 ?
C5 C6 . 1.315(4) ?
C5 H5 . 0.9500 ?
C6 C7 . 1.490(4) ?
C6 H6 . 0.9500 ?
C7 C8 . 1.523(4) ?
C7 H7A . 0.9900 ?
C7 H7B . 0.9900 ?
C8 C9 . 1.499(4) ?
C8 H8A . 0.9900 ?
C8 H8B . 0.9900 ?
C11 C21 . 1.502(4) ?
C11 C12 . 1.506(4) ?
C11 H11 . 1.0000 ?
C12 C13 . 1.498(4) ?
C12 H12A . 0.9900 ?
C12 H12B . 0.9900 ?
C13 H13A . 0.9900 ?
C13 H13B . 0.9900 ?
C15 C16 . 1.376(4) ?
C15 C20 . 1.394(4) ?
C16 C17 . 1.383(4) ?
C16 H16 . 0.9500 ?
C17 C18 . 1.388(4) ?
C17 H17 . 0.9500 ?
C18 C19 . 1.370(4) ?
C18 H18 . 0.9500 ?
C19 C20 . 1.378(4) ?
C19 H19 . 0.9500 ?
C20 H20 . 0.9500 ?
C21 H21A . 0.9800 ?
C21 H21B . 0.9800 ?
C21 H21C . 0.9800 ?

loop_
_geom_torsion_atom_site_label_1
_geom_torsion_atom_site_label_2
_geom_torsion_atom_site_label_3
_geom_torsion_atom_site_label_4
_geom_torsion_site_symmetry_1
_geom_torsion_site_symmetry_2
_geom_torsion_site_symmetry_3
_geom_torsion_site_symmetry_4
_geom_torsion
_geom_torsion_publ_flag
C13 O1 C2 O14 . . . . -2.5(4) ?
C13 O1 C2 C3 . . . . 176.1(2) ?
O14 C2 C3 C4 . . . . 67.8(4) ?
O1 C2 C3 C4 . . . . -110.8(3) ?
C2 C3 C4 C5 . . . . 68.5(3) ?
C2 C3 C4 C15 . . . . -169.9(2) ?
C15 C4 C5 C6 . . . . 118.9(3) ?
C3 C4 C5 C6 . . . . -117.0(3) ?
C4 C5 C6 C7 . . . . -177.2(3) ?
C5 C6 C7 C8 . . . . -102.7(3) ?
C6 C7 C8 C9 . . . . 72.7(3) ?
C11 O10 C9 O15 . . . . -3.5(4) ?
C11 O10 C9 C8 . . . . 175.8(2) ?
C7 C8 C9 O15 . . . . 54.4(4) ?
C7 C8 C9 O10 . . . . -125.0(3) ?
C9 O10 C11 C21 . . . . 82.1(3) ?
C9 O10 C11 C12 . . . . -156.3(2) ?
O10 C11 C12 C13 . . . . 44.7(3) ?
C21 C11 C12 C13 . . . . 164.5(2) ?
C2 O1 C13 C12 . . . . -173.5(2) ?
C11 C12 C13 O1 . . . . 51.2(3) ?
C5 C4 C15 C16 . . . . 96.9(3) ?
C3 C4 C15 C16 . . . . -26.2(4) ?
C5 C4 C15 C20 . . . . -78.3(3) ?
C3 C4 C15 C20 . . . . 158.6(3) ?
C20 C15 C16 C17 . . . . 0.1(4) ?
C4 C15 C16 C17 . . . . -175.1(3) ?
C15 C16 C17 C18 . . . . -0.5(4) ?
C16 C17 C18 C19 . . . . 0.6(4) ?
C17 C18 C19 C20 . . . . -0.4(5) ?
C18 C19 C20 C15 . . . . -0.1(5) ?
C16 C15 C20 C19 . . . . 0.2(4) ?
C4 C15 C20 C19 . . . . 175.6(3) ?

_cod_database_fobs_code 2243668
